data_7712798
loop_
_publ_author_name
'Katzenmayer, Markus'
'Kracht, Felix'
'Maichle-Moessmer, Caecilia'
'Anwander, Reiner'

_publ_section_title
;
 Potential precursors for terminal ytterbium(II) imide complexes bearing
 the tris(3-tert-butyl-5-methylpyrazolyl)hydroborato ligand
;
_journal_name_full 'Dalton Transactions'
_journal_paper_doi 10.1039/D3DT00861D
_journal_year 2023
_chemical_formula_sum 'C95 H156 B2 Ga2 I N13 O2 Yb2'
_chemical_formula_weight 2146.36
_chemical_properties_physical Air-sensitive,Moisture-sensitive
_space_group_crystal_system monoclinic
_space_group_IT_number 14
_space_group_name_Hall '-P 2ybc'
_space_group_name_H-M_alt 'P 1 21/c 1'
_atom_sites_solution_hydrogens mixed
_audit_creation_method SHELXL-2018/3
_audit_update_record
;
2023-03-14 deposited with the CCDC.	2023-04-18 downloaded from the CCDC.
;
_cell_angle_alpha 90
_cell_angle_beta 103.34(3)
_cell_angle_gamma 90
_cell_formula_units_Z 4
_cell_length_a 17.520(15)
_cell_length_b 30.61(3)
_cell_length_c 19.717(18)
_cell_measurement_reflns_used 206
_cell_measurement_temperature 100(2)
_cell_measurement_theta_max 30.73
_cell_measurement_theta_min 1.347
_cell_volume 10289(16)
_computing_cell_refinement 'SAINT V8.40B (Bruker Nano, Inc., 2019)'
_computing_data_collection 'APEX3 v2019.11-0'
_computing_data_reduction 'SAINT V8.40B (Bruker Nano, Inc., 2019)'
_computing_structure_refinement 'SHELXL-2018/3 (Sheldrick, 2018)'
_computing_structure_solution 'SHELXT 2018/2 (Sheldrick, 2018)'
_diffrn_ambient_temperature 100(2)
_diffrn_measured_fraction_theta_full 0.884
_diffrn_measured_fraction_theta_max 0.717
_diffrn_measurement_device_type 'Bruker APEX II DUO'
_diffrn_measurement_method 'omega scans'
_diffrn_radiation_type MoK\a
_diffrn_radiation_wavelength 0.71073
_diffrn_reflns_av_R_equivalents 0.2773
_diffrn_reflns_av_unetI/netI 0.1786
_diffrn_reflns_Laue_measured_fraction_full 0.884
_diffrn_reflns_Laue_measured_fraction_max 0.717
_diffrn_reflns_limit_h_max 22
_diffrn_reflns_limit_h_min -22
_diffrn_reflns_limit_k_max 35
_diffrn_reflns_limit_k_min -35
_diffrn_reflns_limit_l_max 20
_diffrn_reflns_limit_l_min -20
_diffrn_reflns_number 124709
_diffrn_reflns_point_group_measured_fraction_full 0.884
_diffrn_reflns_point_group_measured_fraction_max 0.717
_diffrn_reflns_theta_full 25.242
_diffrn_reflns_theta_max 27.679
_diffrn_reflns_theta_min 1.194
_diffrn_source 'ImuS-focus sealed tube'
_exptl_absorpt_coefficient_mu 2.669
_exptl_absorpt_correction_type multi-scan
_exptl_absorpt_process_details 'sadabs V2012/1 (Bruker AXS Inc.)'
_exptl_crystal_colour yellow
_exptl_crystal_density_diffrn 1.385
_exptl_crystal_description needle
_exptl_crystal_F_000 4392
_exptl_crystal_size_max 0.248
_exptl_crystal_size_mid 0.058
_exptl_crystal_size_min 0.037
_exptl_transmission_factor_max 0.7451
_exptl_transmission_factor_min 0.4700
_refine_diff_density_max 2.607
_refine_diff_density_min -1.674
_refine_diff_density_rms 0.185
_refine_ls_extinction_method none
_refine_ls_goodness_of_fit_ref 1.008
_refine_ls_hydrogen_treatment mixed
_refine_ls_matrix_type full
_refine_ls_number_parameters 1094
_refine_ls_number_reflns 17261
_refine_ls_number_restraints 2263
_refine_ls_restrained_S_all 0.979
_refine_ls_R_factor_all 0.1963
_refine_ls_R_factor_gt 0.0806
_refine_ls_shift/su_max 0.001
_refine_ls_shift/su_mean 0.000
_refine_ls_structure_factor_coef Fsqd
_refine_ls_weighting_details 'w=1/[\s^2^(Fo^2^)+(0.0947P)^2^+40.7305P] where P=(Fo^2^+2Fc^2^)/3'
_refine_ls_weighting_scheme calc
_refine_ls_wR_factor_gt 0.1817
_refine_ls_wR_factor_ref 0.2386
_reflns_Friedel_coverage 0.000
_reflns_number_gt 7628
_reflns_number_total 17261
_reflns_threshold_expression 'I > 2\s(I)'
_cod_data_source_file d3dt00861d2.cif
_cod_data_source_block 8_mo_NF17_0m_a_sq
_cod_original_cell_volume 10291(16)
_cod_original_sg_symbol_H-M 'P 21/c'
_cod_database_code 7712798
_shelx_shelxl_version_number 2018/3
_shelx_space_group_comment
;
The symmetry employed for this shelxl refinement is uniquely defined
by the following loop, which should always be used as a source of
symmetry information in preference to the above space-group names.
They are only intended as comments.
;
_shelx_estimated_absorpt_t_min 0.557
_shelx_estimated_absorpt_t_max 0.908

loop_
_space_group_symop_operation_xyz
'x, y, z'
'-x, y+1/2, -z+1/2'
'-x, -y, -z'
'x, -y-1/2, z-1/2'

loop_
_atom_site_label
_atom_site_type_symbol
_atom_site_fract_x
_atom_site_fract_y
_atom_site_fract_z
_atom_site_U_iso_or_equiv
_atom_site_adp_type
_atom_site_occupancy
_atom_site_site_symmetry_order
_atom_site_calc_flag
_atom_site_refinement_flags_posn
_atom_site_refinement_flags_adp
_atom_site_refinement_flags_occupancy
_atom_site_disorder_assembly
_atom_site_disorder_group
C1 C 0.4674(8) 0.2083(6) 0.6331(9) 0.046(2) Uani 1 1 d . U . . .
C2 C 0.4004(8) 0.1972(6) 0.6411(9) 0.047(3) Uani 1 1 d . U . . .
H2 H 0.379058 0.168766 0.641856 0.057 Uiso 1 1 calc R U . . .
C3 C 0.3674(8) 0.2355(6) 0.6483(9) 0.047(3) Uani 1 1 d . U . . .
C4 C 0.5223(8) 0.1765(6) 0.6210(10) 0.051(3) Uani 1 1 d . U . . .
C5 C 0.5014(9) 0.1542(6) 0.5414(9) 0.057(4) Uani 1 1 d . U . . .
H5A H 0.480182 0.176636 0.506771 0.085 Uiso 1 1 calc R U . . .
H5B H 0.462543 0.130916 0.539425 0.085 Uiso 1 1 calc R U . . .
H5C H 0.549320 0.141925 0.531405 0.085 Uiso 1 1 calc R U . . .
C6 C 0.5908(8) 0.2019(5) 0.6252(10) 0.054(4) Uani 1 1 d . U . . .
H6A H 0.634459 0.182781 0.621338 0.080 Uiso 1 1 calc R U . . .
H6B H 0.603829 0.217227 0.670066 0.080 Uiso 1 1 calc R U . . .
H6C H 0.581551 0.223275 0.587216 0.080 Uiso 1 1 calc R U . . .
C7 C 0.5335(9) 0.1428(6) 0.6857(9) 0.054(4) Uani 1 1 d . U . . .
H7A H 0.483415 0.128349 0.685099 0.082 Uiso 1 1 calc R U . . .
H7B H 0.550927 0.158846 0.729564 0.082 Uiso 1 1 calc R U . . .
H7C H 0.572836 0.120836 0.681657 0.082 Uiso 1 1 calc R U . . .
C8 C 0.2934(8) 0.2424(6) 0.6560(10) 0.059(5) Uani 1 1 d . U . . .
H8A H 0.295361 0.258193 0.699567 0.089 Uiso 1 1 calc R U . . .
H8B H 0.267140 0.214210 0.657335 0.089 Uiso 1 1 calc R U . . .
H8C H 0.264163 0.259639 0.616655 0.089 Uiso 1 1 calc R U . . .
C9 C 0.5633(8) 0.3510(5) 0.7872(9) 0.043(2) Uani 1 1 d . U . . .
C10 C 0.5161(8) 0.3667(6) 0.8300(9) 0.049(3) Uani 1 1 d . U . . .
H10 H 0.527088 0.379889 0.874790 0.059 Uiso 1 1 calc R U . . .
C11 C 0.4510(8) 0.3563(6) 0.7854(9) 0.050(3) Uani 1 1 d . U . . .
C12 C 0.6433(8) 0.3513(5) 0.8112(10) 0.047(3) Uani 1 1 d . U . . .
C13 C 0.6713(7) 0.3067(5) 0.8088(9) 0.046(4) Uani 1 1 d . U . . .
H13A H 0.655061 0.295606 0.761005 0.069 Uiso 1 1 calc R U . . .
H13B H 0.648983 0.288292 0.839953 0.069 Uiso 1 1 calc R U . . .
H13C H 0.728639 0.306295 0.823679 0.069 Uiso 1 1 calc R U . . .
C14 C 0.6700(8) 0.3807(5) 0.7536(9) 0.054(4) Uani 1 1 d . U . . .
H14A H 0.647091 0.369046 0.707137 0.081 Uiso 1 1 calc R U . . .
H14B H 0.727376 0.380381 0.761793 0.081 Uiso 1 1 calc R U . . .
H14C H 0.652006 0.410811 0.756768 0.081 Uiso 1 1 calc R U . . .
C15 C 0.6663(8) 0.3702(6) 0.8927(9) 0.053(4) Uani 1 1 d . U . . .
H15A H 0.723370 0.369267 0.910431 0.079 Uiso 1 1 calc R U . . .
H15B H 0.641223 0.351971 0.922260 0.079 Uiso 1 1 calc R U . . .
H15C H 0.647909 0.400344 0.893416 0.079 Uiso 1 1 calc R U . . .
C16 C 0.3821(8) 0.3690(6) 0.8003(10) 0.066(5) Uani 1 1 d . U . . .
H16A H 0.392425 0.380738 0.847827 0.099 Uiso 1 1 calc R U . . .
H16B H 0.346878 0.343827 0.796632 0.099 Uiso 1 1 calc R U . . .
H16C H 0.357492 0.391623 0.767252 0.099 Uiso 1 1 calc R U . . .
C17 C 0.4346(9) 0.3797(6) 0.4902(10) 0.055(3) Uani 1 1 d . U . . .
C18 C 0.3627(9) 0.3873(6) 0.4779(10) 0.063(3) Uani 1 1 d . U . . .
H18 H 0.331572 0.404590 0.441925 0.075 Uiso 1 1 calc R U . . .
C19 C 0.3402(8) 0.3641(6) 0.5306(10) 0.058(3) Uani 1 1 d . U . . .
C20 C 0.4827(9) 0.4000(6) 0.4465(10) 0.058(3) Uani 1 1 d . U . . .
C21 C 0.4863(9) 0.4483(6) 0.4583(11) 0.065(5) Uani 1 1 d . U . . .
H21A H 0.526232 0.460974 0.436668 0.098 Uiso 1 1 calc R U . . .
H21B H 0.499967 0.454237 0.508501 0.098 Uiso 1 1 calc R U . . .
H21C H 0.435121 0.461217 0.437533 0.098 Uiso 1 1 calc R U . . .
C22 C 0.4567(11) 0.3916(7) 0.3577(10) 0.076(5) Uani 1 1 d . U . . .
H22A H 0.403106 0.402190 0.339330 0.114 Uiso 1 1 calc R U . . .
H22B H 0.459339 0.360380 0.347796 0.114 Uiso 1 1 calc R U . . .
H22C H 0.492862 0.407620 0.335500 0.114 Uiso 1 1 calc R U . . .
C23 C 0.5558(9) 0.3798(6) 0.4724(11) 0.064(5) Uani 1 1 d . U . . .
H23A H 0.552075 0.348740 0.460160 0.096 Uiso 1 1 calc R U . . .
H23B H 0.570721 0.382969 0.523168 0.096 Uiso 1 1 calc R U . . .
H23C H 0.595505 0.393724 0.451766 0.096 Uiso 1 1 calc R U . . .
C24 C 0.2700(9) 0.3606(7) 0.5482(11) 0.074(5) Uani 1 1 d . U . . .
H24A H 0.250673 0.330586 0.540322 0.111 Uiso 1 1 calc R U . . .
H24B H 0.232335 0.380658 0.519487 0.111 Uiso 1 1 calc R U . . .
H24C H 0.276359 0.368132 0.597507 0.111 Uiso 1 1 calc R U . . .
C25 C 0.9494(8) 0.2146(6) 0.5345(9) 0.045(2) Uani 1 1 d . U . . .
C26 C 1.0158(8) 0.2057(6) 0.5216(9) 0.046(3) Uani 1 1 d . U . . .
H26 H 1.038719 0.177920 0.518199 0.056 Uiso 1 1 calc R U . . .
C27 C 1.0438(8) 0.2434(6) 0.5145(9) 0.046(2) Uani 1 1 d . U . . .
C28 C 0.8947(8) 0.1828(6) 0.5455(9) 0.048(3) Uani 1 1 d . U . . .
C29 C 0.8283(8) 0.2055(5) 0.5476(10) 0.054(4) Uani 1 1 d . U . . .
H29A H 0.837831 0.223493 0.589782 0.081 Uiso 1 1 calc R U . . .
H29B H 0.785600 0.184901 0.548132 0.081 Uiso 1 1 calc R U . . .
H29C H 0.813821 0.224260 0.506405 0.081 Uiso 1 1 calc R U . . .
C30 C 0.8825(9) 0.1483(6) 0.4803(9) 0.061(4) Uani 1 1 d . U . . .
H30A H 0.868123 0.164303 0.436174 0.091 Uiso 1 1 calc R U . . .
H30B H 0.840653 0.127632 0.483283 0.091 Uiso 1 1 calc R U . . .
H30C H 0.931437 0.132249 0.482525 0.091 Uiso 1 1 calc R U . . .
C31 C 0.9229(9) 0.1588(6) 0.6245(9) 0.059(4) Uani 1 1 d . U . . .
H31A H 0.880422 0.140100 0.632566 0.089 Uiso 1 1 calc R U . . .
H31B H 0.934699 0.181317 0.660712 0.089 Uiso 1 1 calc R U . . .
H31C H 0.969749 0.141040 0.625966 0.089 Uiso 1 1 calc R U . . .
C32 C 1.1165(8) 0.2536(6) 0.5014(9) 0.057(5) Uani 1 1 d . U . . .
H32A H 1.147730 0.269902 0.540932 0.086 Uiso 1 1 calc R U . . .
H32B H 1.109065 0.271365 0.459082 0.086 Uiso 1 1 calc R U . . .
H32C H 1.143996 0.226520 0.495001 0.086 Uiso 1 1 calc R U . . .
C33 C 0.9594(8) 0.3845(6) 0.6744(10) 0.054(3) Uani 1 1 d . U . . .
C34 C 1.0312(9) 0.3917(6) 0.6934(10) 0.062(3) Uani 1 1 d . U . . .
H34 H 1.059668 0.408184 0.731841 0.075 Uiso 1 1 calc R U . . .
C35 C 1.0579(8) 0.3687(6) 0.6422(10) 0.060(3) Uani 1 1 d . U . . .
C36 C 0.9073(8) 0.4069(6) 0.7123(10) 0.053(3) Uani 1 1 d . U . . .
C37 C 0.9131(9) 0.3903(7) 0.7946(9) 0.068(5) Uani 1 1 d . U . . .
H37A H 0.899496 0.359274 0.794625 0.102 Uiso 1 1 calc R U . . .
H37B H 0.876404 0.407328 0.814828 0.102 Uiso 1 1 calc R U . . .
H37C H 0.966607 0.394702 0.822332 0.102 Uiso 1 1 calc R U . . .
C38 C 0.8329(8) 0.3970(6) 0.6637(10) 0.062(5) Uani 1 1 d . U . . .
H38A H 0.834582 0.407336 0.617031 0.092 Uiso 1 1 calc R U . . .
H38B H 0.790131 0.411712 0.679084 0.092 Uiso 1 1 calc R U . . .
H38C H 0.824112 0.365405 0.662497 0.092 Uiso 1 1 calc R U . . .
C39 C 0.9174(10) 0.4555(6) 0.7136(11) 0.071(5) Uani 1 1 d . U . . .
H39A H 0.909422 0.466452 0.665723 0.107 Uiso 1 1 calc R U . . .
H39B H 0.970522 0.462919 0.739620 0.107 Uiso 1 1 calc R U . . .
H39C H 0.878966 0.468924 0.736158 0.107 Uiso 1 1 calc R U . . .
C40 C 1.1334(9) 0.3643(8) 0.6335(11) 0.091(6) Uani 1 1 d . U . . .
H40A H 1.146685 0.333207 0.633220 0.137 Uiso 1 1 calc R U . . .
H40B H 1.169932 0.378880 0.671961 0.137 Uiso 1 1 calc R U . . .
H40C H 1.137134 0.377601 0.589215 0.137 Uiso 1 1 calc R U . . .
C41 C 0.8445(8) 0.3516(5) 0.3723(9) 0.044(2) Uani 1 1 d . U . . .
C42 C 0.8906(8) 0.3664(5) 0.3304(9) 0.046(3) Uani 1 1 d . U . . .
H42 H 0.879537 0.376921 0.283862 0.056 Uiso 1 1 calc R U . . .
C43 C 0.9548(8) 0.3608(6) 0.3768(9) 0.047(2) Uani 1 1 d . U . . .
C44 C 0.7650(8) 0.3518(6) 0.3528(9) 0.046(3) Uani 1 1 d . U . . .
C45 C 0.7382(7) 0.3054(5) 0.3570(9) 0.050(4) Uani 1 1 d . U . . .
H45A H 0.681330 0.303705 0.338887 0.076 Uiso 1 1 calc R U . . .
H45B H 0.751507 0.295709 0.405729 0.076 Uiso 1 1 calc R U . . .
H45C H 0.764440 0.286498 0.329273 0.076 Uiso 1 1 calc R U . . .
C46 C 0.7376(9) 0.3823(6) 0.4045(9) 0.055(4) Uani 1 1 d . U . . .
H46A H 0.754455 0.412217 0.398171 0.083 Uiso 1 1 calc R U . . .
H46B H 0.760592 0.372698 0.452289 0.083 Uiso 1 1 calc R U . . .
H46C H 0.680255 0.381323 0.396029 0.083 Uiso 1 1 calc R U . . .
C47 C 0.7409(9) 0.3683(6) 0.2680(9) 0.061(4) Uani 1 1 d . U . . .
H47A H 0.755810 0.345579 0.238493 0.092 Uiso 1 1 calc R U . . .
H47B H 0.768672 0.395401 0.263028 0.092 Uiso 1 1 calc R U . . .
H47C H 0.684154 0.373263 0.253831 0.092 Uiso 1 1 calc R U . . .
C48 C 1.0251(8) 0.3705(6) 0.3600(10) 0.060(5) Uani 1 1 d . U . . .
H48A H 1.016300 0.374742 0.309471 0.090 Uiso 1 1 calc R U . . .
H48B H 1.061975 0.346362 0.374388 0.090 Uiso 1 1 calc R U . . .
H48C H 1.046932 0.397308 0.384004 0.090 Uiso 1 1 calc R U . . .
C49 C 0.4340(8) 0.2666(6) 0.4389(9) 0.056(3) Uani 1 1 d . U . . .
H49A H 0.407087 0.295097 0.438634 0.067 Uiso 1 1 calc R U . . .
H49B H 0.408190 0.245372 0.464189 0.067 Uiso 1 1 calc R U . . .
C50 C 0.4257(10) 0.2497(7) 0.3573(9) 0.067(3) Uani 1 1 d . U . . .
H50A H 0.417339 0.217702 0.354599 0.080 Uiso 1 1 calc R U . . .
H50B H 0.380039 0.263931 0.326215 0.080 Uiso 1 1 calc R U . . .
C51 C 0.4933(9) 0.2601(7) 0.3363(9) 0.061(3) Uani 1 1 d . U . . .
H51A H 0.492650 0.289944 0.316809 0.074 Uiso 1 1 calc R U . . .
H51B H 0.507343 0.238378 0.304005 0.074 Uiso 1 1 calc R U . . .
C52 C 0.5438(8) 0.2562(6) 0.4125(8) 0.050(3) Uani 1 1 d . U . . .
H52A H 0.559320 0.225198 0.420711 0.060 Uiso 1 1 calc R U . . .
H52B H 0.592518 0.273190 0.415342 0.060 Uiso 1 1 calc R U . . .
C53 C 0.9709(8) 0.2759(6) 0.7282(9) 0.053(3) Uani 1 1 d . U . . .
H53A H 0.995940 0.305084 0.734836 0.064 Uiso 1 1 calc R U . . .
H53B H 0.997973 0.258297 0.698850 0.064 Uiso 1 1 calc R U . . .
C54 C 0.9800(9) 0.2522(7) 0.8042(10) 0.066(3) Uani 1 1 d . U . . .
H54A H 0.991008 0.220691 0.799843 0.079 Uiso 1 1 calc R U . . .
H54B H 1.024762 0.265174 0.838092 0.079 Uiso 1 1 calc R U . . .
C55 C 0.9142(9) 0.2568(7) 0.8277(9) 0.060(3) Uani 1 1 d . U . . .
H55A H 0.915893 0.282605 0.858291 0.072 Uiso 1 1 calc R U . . .
H55B H 0.900947 0.230267 0.851264 0.072 Uiso 1 1 calc R U . . .
C56 C 0.8603(8) 0.2635(6) 0.7549(9) 0.052(3) Uani 1 1 d . U . . .
H56A H 0.834670 0.235229 0.739718 0.062 Uiso 1 1 calc R U . . .
H56B H 0.818484 0.284192 0.759785 0.062 Uiso 1 1 calc R U . . .
C57 C 0.2348(10) 0.4959(7) 0.9596(12) 0.073(3) Uani 1 1 d . U . . .
C58 C 0.1881(10) 0.5252(7) 0.9159(12) 0.078(3) Uani 1 1 d . U . . .
C59 C 0.2127(10) 0.5638(7) 0.8922(12) 0.077(4) Uani 1 1 d . U . . .
H59 H 0.175643 0.581137 0.860647 0.093 Uiso 1 1 calc R U . . .
C60 C 0.2814(9) 0.5770(7) 0.9106(11) 0.070(4) Uani 1 1 d . U . . .
H60 H 0.299658 0.604369 0.898150 0.084 Uiso 1 1 calc R U . . .
C61 C 0.3269(10) 0.5465(6) 0.9510(11) 0.071(4) Uani 1 1 d . U . . .
H61 H 0.380892 0.553940 0.964968 0.086 Uiso 1 1 calc R U . . .
C62 C 0.3082(10) 0.5069(7) 0.9751(12) 0.076(3) Uani 1 1 d . U . . .
C63 C 0.1065(10) 0.5108(7) 0.8848(13) 0.090(4) Uani 1 1 d . U . . .
H63 H 0.103958 0.478282 0.879917 0.108 Uiso 1 1 calc R U . . .
C64 C 0.0749(11) 0.5343(7) 0.8094(13) 0.100(6) Uani 1 1 d . U . . .
H64A H 0.098826 0.520285 0.774687 0.149 Uiso 1 1 calc R U . . .
H64B H 0.089081 0.565315 0.813041 0.149 Uiso 1 1 calc R U . . .
H64C H 0.017705 0.531432 0.795054 0.149 Uiso 1 1 calc R U . . .
C65 C 0.0736(11) 0.5266(7) 0.9531(13) 0.106(6) Uani 1 1 d . U . . .
H65A H 0.080117 0.558227 0.959066 0.159 Uiso 1 1 calc R U . . .
H65B H 0.103229 0.511709 0.994968 0.159 Uiso 1 1 calc R U . . .
H65C H 0.017873 0.519100 0.945701 0.159 Uiso 1 1 calc R U . . .
C66 C 0.3623(10) 0.4748(7) 1.0156(13) 0.088(4) Uani 1 1 d . U . . .
H66 H 0.330786 0.448460 1.021625 0.105 Uiso 1 1 calc R U . . .
C67 C 0.4094(11) 0.4634(7) 0.9605(13) 0.099(6) Uani 1 1 d . U . . .
H67A H 0.373094 0.455175 0.916716 0.148 Uiso 1 1 calc R U . . .
H67B H 0.444776 0.438914 0.977332 0.148 Uiso 1 1 calc R U . . .
H67C H 0.440175 0.488835 0.952651 0.148 Uiso 1 1 calc R U . . .
C68 C 0.4035(12) 0.4935(8) 1.0943(13) 0.113(7) Uani 1 1 d . U . . .
H68A H 0.426463 0.522309 1.090281 0.169 Uiso 1 1 calc R U . . .
H68B H 0.444756 0.473306 1.117446 0.169 Uiso 1 1 calc R U . . .
H68C H 0.363715 0.495964 1.121814 0.169 Uiso 1 1 calc R U . . .
C69 C 0.2879(11) 0.3622(7) 0.9746(12) 0.092(6) Uani 1 1 d . U . . .
H69A H 0.312298 0.345911 0.942379 0.138 Uiso 1 1 calc R U . . .
H69B H 0.261601 0.341849 1.000005 0.138 Uiso 1 1 calc R U . . .
H69C H 0.328370 0.378391 1.007732 0.138 Uiso 1 1 calc R U . . .
C70 C 0.1191(10) 0.3798(7) 0.9221(13) 0.101(6) Uani 1 1 d . U . . .
H70A H 0.119595 0.366815 0.967598 0.151 Uiso 1 1 calc R U . . .
H70B H 0.106572 0.357232 0.885938 0.151 Uiso 1 1 calc R U . . .
H70C H 0.079369 0.402909 0.912055 0.151 Uiso 1 1 calc R U . . .
C71 C 0.2244(10) 0.4262(7) 0.8197(11) 0.079(6) Uani 1 1 d . . . . .
H71A H 0.230199 0.401260 0.790178 0.119 Uiso 1 1 calc R U . . .
H71B H 0.270740 0.445044 0.825638 0.119 Uiso 1 1 calc R U . . .
H71C H 0.177504 0.442878 0.797709 0.119 Uiso 1 1 calc R U . . .
C72 C 0.2960(10) 0.4142(7) 1.1629(11) 0.080(5) Uani 1 1 d . U . . .
H72A H 0.269949 0.386494 1.168332 0.120 Uiso 1 1 calc R U . . .
H72B H 0.319436 0.426357 1.208905 0.120 Uiso 1 1 calc R U . . .
H72C H 0.337052 0.409070 1.137448 0.120 Uiso 1 1 calc R U . . .
C73 C 0.1245(9) 0.4326(7) 1.1123(13) 0.094(6) Uani 1 1 d . U . . .
H73A H 0.114017 0.436980 1.158486 0.141 Uiso 1 1 calc R U . . .
H73B H 0.124581 0.401223 1.102156 0.141 Uiso 1 1 calc R U . . .
H73C H 0.083722 0.447036 1.077059 0.141 Uiso 1 1 calc R U . . .
C74 C 0.2286(12) 0.5154(7) 1.1404(12) 0.091(5) Uani 1 1 d . U . . .
H74A H 0.284125 0.522388 1.159014 0.136 Uiso 1 1 calc R U . . .
H74B H 0.199546 0.519990 1.176691 0.136 Uiso 1 1 calc R U . . .
H74C H 0.207294 0.534506 1.100596 0.136 Uiso 1 1 calc R U . . .
B1 B 0.4005(9) 0.3173(7) 0.6535(11) 0.046(2) Uani 1 1 d . U . . .
H1 H 0.344235 0.322283 0.670292 0.056 Uiso 1 1 calc R U . . .
B2 B 1.0055(9) 0.3257(7) 0.5135(11) 0.044(2) Uani 1 1 d . U . . .
H2A H 1.061(9) 0.332(5) 0.502(8) 0.067 Uiso 1 1 d . U . . .
Ga1 Ga 0.21285(11) 0.40233(8) 0.92313(13) 0.0704(7) Uani 1 1 d . U . . .
Ga2 Ga 0.21875(11) 0.45544(8) 1.11058(13) 0.0685(7) Uani 1 1 d . U . . .
N1 N 0.4123(6) 0.2691(5) 0.6440(7) 0.044(2) Uani 1 1 d . U . . .
N2 N 0.4736(6) 0.2514(5) 0.6340(7) 0.041(2) Uani 1 1 d . U . . .
N3 N 0.4587(6) 0.3366(4) 0.7189(7) 0.046(2) Uani 1 1 d . U . . .
N4 N 0.5295(6) 0.3324(4) 0.7214(7) 0.042(2) Uani 1 1 d . U . . .
N5 N 0.3970(6) 0.3440(5) 0.5773(7) 0.049(2) Uani 1 1 d . U . . .
N6 N 0.4542(6) 0.3535(5) 0.5502(8) 0.049(2) Uani 1 1 d . U . . .
N7 N 1.0004(7) 0.2786(5) 0.5232(7) 0.047(2) Uani 1 1 d . U . . .
N8 N 0.9400(6) 0.2575(5) 0.5349(7) 0.043(2) Uani 1 1 d . U . . .
N9 N 1.0031(6) 0.3510(5) 0.5896(7) 0.050(2) Uani 1 1 d . U . . .
N10 N 0.9430(6) 0.3608(5) 0.6104(7) 0.048(2) Uani 1 1 d . U . . .
N11 N 0.9474(6) 0.3423(4) 0.4433(7) 0.041(2) Uani 1 1 d . U . . .
N12 N 0.8780(6) 0.3364(4) 0.4425(7) 0.041(2) Uani 1 1 d . U . . .
N13 N 0.2121(8) 0.4575(5) 0.9885(9) 0.075(3) Uani 1 1 d . U . . .
H13 H 0.154334 0.462962 0.973956 0.089 Uiso 1 1 calc R U . . .
Yb1 Yb 0.55103(3) 0.30422(2) 0.59815(4) 0.0364(2) Uani 1 1 d . . . . .
Yb2 Yb 0.85472(3) 0.30770(3) 0.56542(4) 0.0361(2) Uani 1 1 d . . . . .
O1 O 0.5082(5) 0.2708(4) 0.4715(6) 0.046(2) Uani 1 1 d . U . . .
O2 O 0.8963(5) 0.2802(4) 0.6965(6) 0.046(2) Uani 1 1 d . U . . .
I1 I 0.70272(5) 0.29725(4) 0.58058(7) 0.0539(4) Uani 1 1 d . . . . .
C1_1 C 0.4724(11) 0.5345(7) 0.2956(12) 0.126(5) Uani 1 1 d D U . . .
H1A_1 H 0.439945 0.508448 0.296028 0.190 Uiso 1 1 calc R U . . .
H1B_1 H 0.451406 0.551472 0.253358 0.190 Uiso 1 1 calc R U . . .
H1C_1 H 0.472068 0.552368 0.336755 0.190 Uiso 1 1 calc R U . . .
C2_1 C 0.5524(11) 0.5212(6) 0.2968(9) 0.127(4) Uani 1 1 d D U . . .
C3_1 C 0.6039(12) 0.5421(7) 0.3442(11) 0.129(4) Uani 1 1 d D U . . .
H3_1 H 0.590445 0.563280 0.374772 0.155 Uiso 1 1 calc R U . . .
C4_1 C 0.6776(12) 0.5305(8) 0.3450(12) 0.131(4) Uani 1 1 d D U . . .
H4_1 H 0.719927 0.543369 0.377837 0.157 Uiso 1 1 calc R U . . .
C5_1 C 0.6917(12) 0.5012(8) 0.3003(13) 0.130(4) Uani 1 1 d D U . . .
H5_1 H 0.745059 0.494754 0.301789 0.156 Uiso 1 1 calc R U . . .
C6_1 C 0.6381(13) 0.4800(8) 0.2538(13) 0.130(4) Uani 1 1 d D U . . .
H6_1 H 0.651272 0.459543 0.222039 0.156 Uiso 1 1 calc R U . . .
C7_1 C 0.5642(12) 0.4896(7) 0.2549(12) 0.129(4) Uani 1 1 d D U . . .
H7_1 H 0.521493 0.474163 0.226509 0.155 Uiso 1 1 calc R U . . .
C1_2 C 0.6730(13) 0.4624(7) 0.5467(13) 0.136(5) Uani 1 1 d D U . . .
H1A_2 H 0.689090 0.450281 0.506201 0.204 Uiso 1 1 calc R U . . .
H1B_2 H 0.620273 0.474888 0.531938 0.204 Uiso 1 1 calc R U . . .
H1C_2 H 0.672730 0.439198 0.580894 0.204 Uiso 1 1 calc R U . . .
C2_2 C 0.7281(10) 0.4966(5) 0.5784(10) 0.134(4) Uani 1 1 d D U . . .
C3_2 C 0.7236(13) 0.5113(7) 0.6405(11) 0.133(4) Uani 1 1 d D U . . .
H3_2 H 0.687445 0.499796 0.665045 0.160 Uiso 1 1 calc R U . . .
C4_2 C 0.7735(14) 0.5435(8) 0.6664(11) 0.134(4) Uani 1 1 d D U . . .
H4_2 H 0.772560 0.557475 0.709172 0.160 Uiso 1 1 calc R U . . .
C5_2 C 0.8251(13) 0.5550(8) 0.6282(13) 0.134(4) Uani 1 1 d D U . . .
H5_2 H 0.861697 0.577392 0.646470 0.161 Uiso 1 1 calc R U . . .
C6_2 C 0.8291(13) 0.5377(8) 0.5674(12) 0.134(4) Uani 1 1 d D U . . .
H6_2 H 0.870209 0.545784 0.545752 0.161 Uiso 1 1 calc R U . . .
C7_2 C 0.7739(14) 0.5084(8) 0.5365(11) 0.134(4) Uani 1 1 d D U . . .
H7_2 H 0.768539 0.497682 0.490444 0.160 Uiso 1 1 calc R U . . .
C1_3 C 1.1413(14) 0.1684(8) 0.7137(12) 0.148(5) Uani 1 1 d D U . . .
H1A_3 H 1.084864 0.164678 0.709746 0.222 Uiso 1 1 calc R U . . .
H1B_3 H 1.167989 0.140391 0.726353 0.222 Uiso 1 1 calc R U . . .
H1C_3 H 1.150358 0.178331 0.669027 0.222 Uiso 1 1 calc R U . . .
C2_3 C 1.1719(10) 0.2005(7) 0.7672(11) 0.146(5) Uani 1 1 d D U . . .
C3_3 C 1.1524(13) 0.2413(7) 0.7516(12) 0.147(5) Uani 1 1 d D U . . .
H3_3 H 1.121760 0.249044 0.706984 0.176 Uiso 1 1 calc R U . . .
C4_3 C 1.1772(15) 0.2716(7) 0.8007(14) 0.147(5) Uani 1 1 d D U . . .
H4_3 H 1.159966 0.301033 0.794201 0.176 Uiso 1 1 calc R U . . .
C5_3 C 1.2274(15) 0.2587(8) 0.8594(13) 0.147(5) Uani 1 1 d D U . . .
H5_3 H 1.252690 0.280088 0.891731 0.176 Uiso 1 1 calc R U . . .
C6_3 C 1.2428(15) 0.2168(8) 0.8735(12) 0.147(5) Uani 1 1 d D U . . .
H6_3 H 1.272763 0.208852 0.918366 0.176 Uiso 1 1 calc R U . . .
C7_3 C 1.2174(15) 0.1852(7) 0.8265(12) 0.146(5) Uani 1 1 d D U . . .
H7_3 H 1.230398 0.155245 0.834451 0.175 Uiso 1 1 calc R U . . .

loop_
_atom_site_aniso_label
_atom_site_aniso_U_11
_atom_site_aniso_U_22
_atom_site_aniso_U_33
_atom_site_aniso_U_23
_atom_site_aniso_U_13
_atom_site_aniso_U_12
C1 0.019(3) 0.066(4) 0.050(6) -0.001(5) 0.001(4) -0.005(3)
C2 0.018(4) 0.071(5) 0.047(7) 0.000(5) -0.002(4) -0.007(4)
C3 0.016(3) 0.072(5) 0.050(7) 0.001(5) 0.003(4) -0.008(3)
C4 0.021(4) 0.066(6) 0.061(6) -0.003(5) 0.002(4) -0.004(4)
C5 0.030(8) 0.071(10) 0.065(7) -0.008(7) 0.003(6) -0.010(7)
C6 0.023(5) 0.069(9) 0.065(11) -0.005(8) 0.005(6) -0.007(6)
C7 0.031(7) 0.064(9) 0.063(9) -0.003(7) 0.000(7) -0.009(7)
C8 0.019(4) 0.083(11) 0.075(12) 0.007(10) 0.011(6) -0.005(5)
C9 0.018(3) 0.058(6) 0.054(5) -0.011(4) 0.009(3) 0.004(3)
C10 0.023(4) 0.067(7) 0.058(5) -0.014(5) 0.012(4) 0.006(4)
C11 0.021(3) 0.071(6) 0.060(5) -0.010(5) 0.011(3) 0.007(4)
C12 0.018(3) 0.054(6) 0.065(6) -0.014(5) 0.006(4) 0.003(4)
C13 0.014(6) 0.056(6) 0.062(10) -0.014(6) -0.001(7) 0.005(5)
C14 0.031(7) 0.056(9) 0.074(9) -0.014(7) 0.012(7) -0.005(7)
C15 0.021(7) 0.071(10) 0.067(7) -0.018(7) 0.008(5) -0.004(7)
C16 0.029(5) 0.103(12) 0.068(11) -0.025(10) 0.016(6) 0.014(6)
C17 0.027(4) 0.068(6) 0.070(6) 0.012(5) 0.010(4) 0.004(4)
C18 0.028(4) 0.080(7) 0.079(7) 0.015(5) 0.010(4) 0.007(5)
C19 0.022(4) 0.077(6) 0.072(6) 0.011(5) 0.004(4) 0.006(4)
C20 0.037(5) 0.060(6) 0.082(7) 0.012(5) 0.022(5) 0.007(5)
C21 0.040(8) 0.060(6) 0.094(12) 0.014(7) 0.012(9) 0.012(6)
C22 0.067(10) 0.085(12) 0.082(7) 0.009(8) 0.029(7) -0.012(10)
C23 0.036(6) 0.063(10) 0.099(12) 0.022(9) 0.027(7) 0.007(6)
C24 0.025(5) 0.095(13) 0.102(12) 0.033(11) 0.013(7) 0.013(6)
C25 0.022(3) 0.068(4) 0.042(6) 0.006(4) 0.003(4) 0.007(3)
C26 0.021(4) 0.072(5) 0.044(7) 0.002(5) 0.003(4) 0.006(3)
C27 0.020(3) 0.073(4) 0.044(5) 0.002(4) 0.003(4) 0.006(3)
C28 0.028(4) 0.064(5) 0.054(6) 0.006(5) 0.011(5) 0.008(4)
C29 0.028(5) 0.052(9) 0.085(12) 0.004(8) 0.020(7) 0.002(5)
C30 0.030(8) 0.083(9) 0.066(8) -0.010(7) 0.004(7) 0.010(7)
C31 0.044(8) 0.069(11) 0.063(8) 0.016(7) 0.008(7) -0.002(8)
C32 0.020(4) 0.094(11) 0.056(11) -0.009(9) 0.006(6) -0.002(6)
C33 0.022(4) 0.077(6) 0.061(5) -0.012(5) 0.009(4) -0.010(4)
C34 0.023(4) 0.092(7) 0.070(6) -0.020(5) 0.008(4) -0.013(4)
C35 0.020(3) 0.092(6) 0.067(5) -0.018(5) 0.006(3) -0.011(4)
C36 0.025(4) 0.072(6) 0.064(6) -0.003(5) 0.015(4) -0.007(4)
C37 0.041(8) 0.101(12) 0.067(7) 0.007(8) 0.022(7) 0.021(9)
C38 0.025(5) 0.082(11) 0.077(9) -0.010(9) 0.011(6) -0.002(6)
C39 0.051(9) 0.072(7) 0.098(13) -0.005(7) 0.030(9) -0.009(6)
C40 0.021(4) 0.156(15) 0.095(13) -0.036(12) 0.012(6) -0.012(6)
C41 0.019(3) 0.058(6) 0.053(5) 0.003(4) 0.006(3) -0.007(4)
C42 0.025(4) 0.059(7) 0.055(5) 0.000(5) 0.010(3) -0.009(4)
C43 0.023(3) 0.062(6) 0.055(5) 0.001(4) 0.010(3) -0.012(4)
C44 0.019(3) 0.060(6) 0.058(6) 0.007(5) 0.005(4) -0.004(4)
C45 0.013(6) 0.061(6) 0.069(11) 0.012(7) -0.008(7) -0.005(5)
C46 0.029(7) 0.070(9) 0.066(9) 0.008(8) 0.012(7) 0.008(7)
C47 0.035(8) 0.082(11) 0.061(7) 0.015(8) -0.001(6) -0.004(8)
C48 0.028(5) 0.077(11) 0.078(11) 0.004(10) 0.020(6) -0.016(6)
C49 0.020(4) 0.091(8) 0.050(6) -0.015(6) -0.004(4) 0.000(5)
C50 0.039(5) 0.102(9) 0.052(6) -0.019(6) -0.004(5) 0.011(6)
C51 0.041(5) 0.090(8) 0.047(6) -0.017(6) -0.003(5) 0.016(6)
C52 0.027(5) 0.077(8) 0.043(5) -0.015(6) 0.003(4) 0.009(5)
C53 0.016(4) 0.090(8) 0.048(6) 0.006(6) -0.003(4) -0.004(5)
C54 0.033(5) 0.106(9) 0.055(7) 0.016(6) 0.002(5) -0.001(6)
C55 0.034(5) 0.090(8) 0.052(6) 0.015(6) 0.002(4) -0.001(6)
C56 0.023(5) 0.084(8) 0.048(6) 0.013(6) 0.008(4) -0.002(5)
C57 0.034(4) 0.065(6) 0.119(7) 0.003(6) 0.011(5) -0.003(4)
C58 0.036(5) 0.072(6) 0.126(8) 0.007(6) 0.016(5) 0.007(4)
C59 0.039(5) 0.072(7) 0.120(9) 0.008(6) 0.016(6) 0.009(5)
C60 0.035(5) 0.071(7) 0.106(9) 0.000(6) 0.024(6) 0.014(4)
C61 0.029(5) 0.065(7) 0.117(9) 0.000(6) 0.011(6) 0.001(4)
C62 0.034(4) 0.067(6) 0.122(8) 0.002(6) 0.006(5) -0.004(4)
C63 0.037(5) 0.080(9) 0.150(10) 0.008(8) 0.013(6) 0.005(5)
C64 0.040(9) 0.089(13) 0.160(12) 0.019(10) 0.004(8) -0.007(9)
C65 0.052(10) 0.101(14) 0.175(13) 0.019(11) 0.045(10) 0.006(10)
C66 0.035(6) 0.072(8) 0.139(10) 0.001(7) -0.014(6) -0.007(5)
C67 0.048(9) 0.086(13) 0.147(12) 0.005(10) -0.008(9) 0.010(9)
C68 0.059(11) 0.113(15) 0.145(12) -0.008(10) -0.023(8) -0.016(11)
C69 0.063(9) 0.077(11) 0.118(13) -0.001(10) -0.014(11) 0.017(9)
C70 0.039(7) 0.098(12) 0.152(15) 0.017(11) -0.006(9) -0.030(8)
C71 0.039(10) 0.089(16) 0.097(13) -0.003(10) -0.012(8) -0.010(10)
C72 0.045(8) 0.102(12) 0.095(12) 0.015(10) 0.019(9) 0.009(9)
C73 0.036(8) 0.106(12) 0.143(14) 0.043(12) 0.025(9) 0.014(8)
C74 0.077(11) 0.111(12) 0.096(12) 0.026(9) 0.046(11) 0.003(8)
B1 0.012(4) 0.068(4) 0.057(4) 0.001(4) 0.005(3) 0.000(4)
B2 0.011(4) 0.070(4) 0.053(4) -0.003(4) 0.008(4) -0.003(4)
Ga1 0.0311(10) 0.0690(16) 0.101(2) 0.0014(14) -0.0063(12) 0.0006(10)
Ga2 0.0351(10) 0.0776(17) 0.0963(19) 0.0190(14) 0.0228(12) 0.0093(10)
N1 0.012(3) 0.068(4) 0.052(5) -0.002(4) 0.005(4) -0.004(3)
N2 0.012(3) 0.065(4) 0.045(6) -0.001(4) 0.002(4) -0.004(3)
N3 0.010(3) 0.069(6) 0.059(5) -0.008(4) 0.009(3) 0.004(3)
N4 0.010(3) 0.064(6) 0.054(5) -0.012(4) 0.008(3) 0.003(3)
N5 0.015(3) 0.069(5) 0.061(5) 0.005(4) 0.008(3) 0.003(4)
N6 0.017(4) 0.067(6) 0.064(5) 0.008(4) 0.010(4) 0.004(4)
N7 0.019(3) 0.071(4) 0.050(5) 0.004(4) 0.008(4) 0.003(3)
N8 0.016(3) 0.068(4) 0.045(5) 0.004(4) 0.004(4) 0.004(3)
N9 0.013(3) 0.079(5) 0.058(5) -0.011(4) 0.009(3) -0.008(4)
N10 0.013(3) 0.074(5) 0.059(5) -0.009(4) 0.010(3) -0.007(4)
N11 0.012(3) 0.058(5) 0.051(4) -0.004(4) 0.006(3) -0.009(3)
N12 0.012(3) 0.059(6) 0.052(5) 0.001(4) 0.006(3) -0.007(4)
N13 0.040(6) 0.066(6) 0.117(8) 0.001(6) 0.016(6) -0.006(5)
Yb1 0.0114(3) 0.0560(5) 0.0414(5) -0.0029(4) 0.0055(3) 0.0004(3)
Yb2 0.0102(3) 0.0596(5) 0.0377(5) 0.0012(4) 0.0041(3) -0.0023(3)
O1 0.017(4) 0.078(6) 0.042(5) -0.016(5) 0.000(4) 0.003(4)
O2 0.015(3) 0.082(7) 0.040(5) 0.009(5) 0.000(3) -0.004(4)
I1 0.0121(4) 0.0866(10) 0.0641(8) -0.0077(8) 0.0110(5) -0.0034(5)
C1_1 0.126(5) 0.126(5) 0.127(5) 0.001(2) 0.029(2) 0.000(2)
C2_1 0.127(4) 0.127(4) 0.127(4) 0.0004(10) 0.0294(13) 0.0002(10)
C3_1 0.129(4) 0.129(4) 0.129(4) -0.0003(10) 0.0295(13) -0.0002(10)
C4_1 0.130(4) 0.131(4) 0.131(4) 0.0000(10) 0.0300(14) 0.0000(10)
C5_1 0.130(4) 0.130(4) 0.130(4) 0.0001(10) 0.0300(13) 0.0000(10)
C6_1 0.130(4) 0.130(4) 0.130(4) -0.0001(10) 0.0302(13) 0.0003(10)
C7_1 0.129(4) 0.129(4) 0.129(4) -0.0003(10) 0.0296(14) 0.0002(10)
C1_2 0.135(5) 0.135(5) 0.137(5) 0.000(2) 0.030(2) 0.000(2)
C2_2 0.134(4) 0.134(4) 0.134(4) 0.0000(10) 0.0309(14) 0.0001(10)
C3_2 0.133(4) 0.133(4) 0.133(4) 0.0001(10) 0.0307(14) 0.0003(10)
C4_2 0.134(4) 0.134(4) 0.134(4) 0.0001(10) 0.0308(14) 0.0001(10)
C5_2 0.134(4) 0.134(4) 0.134(4) 0.0000(10) 0.0310(14) 0.0000(10)
C6_2 0.134(4) 0.134(4) 0.134(4) -0.0001(10) 0.0308(14) 0.0001(10)
C7_2 0.134(4) 0.134(4) 0.134(4) 0.0000(10) 0.0309(14) 0.0002(10)
C1_3 0.148(6) 0.149(5) 0.148(5) -0.001(2) 0.035(2) -0.001(2)
C2_3 0.146(5) 0.147(5) 0.147(5) 0.0001(10) 0.0341(14) -0.0002(10)
C3_3 0.146(5) 0.147(5) 0.147(5) 0.0003(10) 0.0340(14) 0.0001(10)
C4_3 0.147(5) 0.147(5) 0.147(5) 0.0001(10) 0.0341(14) 0.0000(10)
C5_3 0.147(5) 0.147(5) 0.147(5) 0.0001(10) 0.0342(14) -0.0002(10)
C6_3 0.146(5) 0.147(5) 0.147(5) 0.0000(10) 0.0340(14) 0.0000(10)
C7_3 0.146(5) 0.146(5) 0.146(5) 0.0002(10) 0.0340(14) -0.0001(10)

loop_
_atom_type_symbol
_atom_type_description
_atom_type_scat_dispersion_real
_atom_type_scat_dispersion_imag
_atom_type_scat_source
C C 0.0033 0.0016 'International Tables Vol C Tables 4.2.6.8 and 6.1.1.4'
H H 0.0000 0.0000 'International Tables Vol C Tables 4.2.6.8 and 6.1.1.4'
B B 0.0013 0.0007 'International Tables Vol C Tables 4.2.6.8 and 6.1.1.4'
Ga Ga 0.2307 1.6083 'International Tables Vol C Tables 4.2.6.8 and 6.1.1.4'
N N 0.0061 0.0033 'International Tables Vol C Tables 4.2.6.8 and 6.1.1.4'
Yb Yb -0.3850 5.5486 'International Tables Vol C Tables 4.2.6.8 and 6.1.1.4'
O O 0.0106 0.0060 'International Tables Vol C Tables 4.2.6.8 and 6.1.1.4'
I I -0.4742 1.8119 'International Tables Vol C Tables 4.2.6.8 and 6.1.1.4'

loop_
_geom_angle_atom_site_label_1
_geom_angle_atom_site_label_2
_geom_angle_atom_site_label_3
_geom_angle
_geom_angle_site_symmetry_1
_geom_angle_site_symmetry_3
_geom_angle_publ_flag
C2 C1 N2 109.8(16) . . ?
C2 C1 C4 121.3(17) . . ?
N2 C1 C4 128.8(14) . . ?
C2 C1 C3 39.8(10) . . ?
N2 C1 C3 70.0(10) . . ?
C4 C1 C3 161.0(14) . . ?
C1 C2 C3 102.5(16) . . ?
N1 C3 C2 113.9(14) . . ?
N1 C3 C8 119.3(17) . . ?
C2 C3 C8 126.8(16) . . ?
N1 C3 C1 76.2(10) . . ?
C2 C3 C1 37.6(9) . . ?
C8 C3 C1 164.4(16) . . ?
C6 C4 C1 102.1(15) . . ?
C6 C4 C7 110.9(14) . . ?
C1 C4 C7 105.5(15) . . ?
C6 C4 C5 106.1(14) . . ?
C1 C4 C5 115.2(14) . . ?
C7 C4 C5 116.1(14) . . ?
C12 C9 C10 119.3(16) . . ?
C12 C9 N4 119.8(14) . . ?
C10 C9 N4 120.7(13) . . ?
C12 C9 C11 160.7(15) . . ?
C10 C9 C11 41.6(9) . . ?
N4 C9 C11 79.1(9) . . ?
C11 C10 C9 93.3(15) . . ?
C10 C11 C16 117.6(17) . . ?
C10 C11 N3 116.8(13) . . ?
C16 C11 N3 125.1(15) . . ?
C10 C11 C9 45.1(9) . . ?
C16 C11 C9 162.1(16) . . ?
N3 C11 C9 71.7(9) . . ?
C9 C12 C13 108.0(14) . . ?
C9 C12 C14 101.5(14) . . ?
C13 C12 C14 110.4(14) . . ?
C9 C12 C15 109.6(13) . . ?
C13 C12 C15 110.5(14) . . ?
C14 C12 C15 116.2(13) . . ?
C18 C17 N6 108.1(16) . . ?
C18 C17 C20 119.6(18) . . ?
N6 C17 C20 132.1(14) . . ?
C17 C18 C19 101.9(17) . . ?
N5 C19 C24 111.2(17) . . ?
N5 C19 C18 117.0(14) . . ?
C24 C19 C18 131.4(17) . . ?
C23 C20 C17 101.5(15) . . ?
C23 C20 C21 112.0(16) . . ?
C17 C20 C21 109.5(16) . . ?
C23 C20 C22 108.0(15) . . ?
C17 C20 C22 118.6(15) . . ?
C21 C20 C22 107.2(15) . . ?
C26 C25 N8 109.4(16) . . ?
C26 C25 C28 124.3(17) . . ?
N8 C25 C28 126.3(14) . . ?
C26 C25 C27 38.6(10) . . ?
N8 C25 C27 70.9(10) . . ?
C28 C25 C27 162.8(14) . . ?
C27 C26 C25 102.7(17) . . ?
C26 C27 N7 117.8(15) . . ?
C26 C27 C32 127.9(17) . . ?
N7 C27 C32 114.3(16) . . ?
C26 C27 C25 38.7(10) . . ?
N7 C27 C25 79.1(10) . . ?
C32 C27 C25 166.5(16) . . ?
C29 C28 C25 105.5(15) . . ?
C29 C28 C30 113.2(14) . . ?
C25 C28 C30 107.1(14) . . ?
C29 C28 C31 105.2(14) . . ?
C25 C28 C31 112.1(14) . . ?
C30 C28 C31 113.5(14) . . ?
C34 C33 N10 109.8(16) . . ?
C34 C33 C36 117.6(18) . . ?
N10 C33 C36 131.5(14) . . ?
C34 C33 C35 42.6(11) . . ?
N10 C33 C35 67.3(9) . . ?
C36 C33 C35 159.8(14) . . ?
C33 C34 C35 100.2(17) . . ?
N9 C35 C40 113.3(17) . . ?
N9 C35 C34 117.4(14) . . ?
C40 C35 C34 129.1(17) . . ?
N9 C35 C33 80.3(10) . . ?
C40 C35 C33 166.3(17) . . ?
C34 C35 C33 37.2(9) . . ?
C38 C36 C33 97.7(15) . . ?
C38 C36 C39 107.6(16) . . ?
C33 C36 C39 112.8(15) . . ?
C38 C36 C37 114.5(14) . . ?
C33 C36 C37 116.2(15) . . ?
C39 C36 C37 107.7(16) . . ?
C44 C41 C42 122.8(17) . . ?
C44 C41 N12 115.8(14) . . ?
C42 C41 N12 121.3(13) . . ?
C44 C41 C43 164.1(16) . . ?
C42 C41 C43 41.6(9) . . ?
N12 C41 C43 79.8(9) . . ?
C43 C42 C41 94.0(16) . . ?
C42 C43 C48 118.8(17) . . ?
C42 C43 N11 116.4(14) . . ?
C48 C43 N11 124.6(15) . . ?
C42 C43 C41 44.5(10) . . ?
C48 C43 C41 163.3(16) . . ?
N11 C43 C41 72.0(9) . . ?
C41 C44 C45 107.0(14) . . ?
C41 C44 C46 105.8(15) . . ?
C45 C44 C46 112.7(14) . . ?
C41 C44 C47 106.6(14) . . ?
C45 C44 C47 108.9(14) . . ?
C46 C44 C47 115.2(14) . . ?
O1 C49 C50 110.9(13) . . ?
C51 C50 C49 109.2(14) . . ?
C50 C51 C52 91.6(14) . . ?
O1 C52 C51 118.4(12) . . ?
O2 C53 C54 110.8(13) . . ?
C55 C54 C53 110.9(15) . . ?
C54 C55 C56 94.7(14) . . ?
O2 C56 C55 118.6(12) . . ?
C62 C57 C58 113(2) . . ?
C62 C57 N13 118.7(19) . . ?
C58 C57 N13 128.2(17) . . ?
C59 C58 C57 125.9(18) . . ?
C59 C58 C63 117.5(19) . . ?
C57 C58 C63 116.1(19) . . ?
C60 C59 C58 122(2) . . ?
C59 C60 C61 110(2) . . ?
C62 C61 C60 131.0(18) . . ?
C57 C62 C61 116.9(19) . . ?
C57 C62 C66 116(2) . . ?
C61 C62 C66 127.3(17) . . ?
C58 C63 C64 109.7(18) . . ?
C58 C63 C65 93.5(18) . . ?
C64 C63 C65 120.3(17) . . ?
C62 C66 C67 98.7(19) . . ?
C62 C66 C68 111.5(19) . . ?
C67 C66 C68 123.2(16) . . ?
N1 B1 N3 113.0(13) . . ?
N1 B1 N5 109.8(14) . . ?
N3 B1 N5 115.5(13) . . ?
N1 B1 Yb1 71.2(8) . . ?
N3 B1 Yb1 83.8(7) . . ?
N5 B1 Yb1 67.1(7) . . ?
N7 B2 N11 112.4(14) . . ?
N7 B2 N9 108.7(15) . . ?
N11 B2 N9 118.7(13) . . ?
N7 B2 Yb2 72.5(8) . . ?
N11 B2 Yb2 85.5(7) . . ?
N9 B2 Yb2 66.0(7) . . ?
C70 Ga1 C69 106.1(10) . . ?
C70 Ga1 N13 100.4(9) . . ?
C69 Ga1 N13 106.7(8) . . ?
C70 Ga1 C71 113.4(9) . . ?
C69 Ga1 C71 120.1(9) . . ?
N13 Ga1 C71 108.1(7) . . ?
C73 Ga2 C74 112.6(9) . . ?
C73 Ga2 C72 105.3(9) . . ?
C74 Ga2 C72 116.9(9) . . ?
C73 Ga2 N13 101.4(8) . . ?
C74 Ga2 N13 105.2(7) . . ?
C72 Ga2 N13 114.5(7) . . ?
N2 N1 C3 102.6(14) . . ?
N2 N1 B1 126.0(13) . . ?
C3 N1 B1 131.3(13) . . ?
N2 N1 Yb1 47.4(8) . . ?
C3 N1 Yb1 147.7(11) . . ?
B1 N1 Yb1 80.2(8) . . ?
N1 N2 C1 111.2(13) . . ?
N1 N2 Yb1 109.1(10) . . ?
C1 N2 Yb1 137.8(10) . . ?
N4 N3 C11 107.7(12) . . ?
N4 N3 B1 116.8(13) . . ?
C11 N3 B1 135.2(11) . . ?
N3 N4 C9 101.4(12) . . ?
N3 N4 Yb1 110.3(10) . . ?
C9 N4 Yb1 147.4(8) . . ?
N6 N5 C19 98.0(14) . . ?
N6 N5 B1 127.5(12) . . ?
C19 N5 B1 134.3(12) . . ?
N6 N5 Yb1 50.1(8) . . ?
C19 N5 Yb1 144.0(12) . . ?
B1 N5 Yb1 80.2(7) . . ?
N5 N6 C17 114.8(12) . . ?
N5 N6 Yb1 104.8(10) . . ?
C17 N6 Yb1 137.2(10) . . ?
N8 N7 C27 97.4(13) . . ?
N8 N7 B2 126.1(13) . . ?
C27 N7 B2 135.8(14) . . ?
N8 N7 Yb2 47.3(8) . . ?
C27 N7 Yb2 144.3(11) . . ?
B2 N7 Yb2 79.9(9) . . ?
N7 N8 C25 112.6(13) . . ?
N7 N8 Yb2 108.3(10) . . ?
C25 N8 Yb2 138.4(10) . . ?
N10 N9 C35 98.8(13) . . ?
N10 N9 B2 126.4(12) . . ?
C35 N9 B2 134.7(12) . . ?
N10 N9 Yb2 50.5(8) . . ?
C35 N9 Yb2 140.3(11) . . ?
B2 N9 Yb2 81.2(7) . . ?
N9 N10 C33 113.5(12) . . ?
N9 N10 Yb2 104.4(10) . . ?
C33 N10 Yb2 133.4(10) . . ?
N12 N11 C43 109.8(12) . . ?
N12 N11 B2 113.3(13) . . ?
C43 N11 B2 136.8(11) . . ?
N11 N12 C41 98.4(12) . . ?
N11 N12 Yb2 113.1(10) . . ?
C41 N12 Yb2 148.3(8) . . ?
C57 N13 Ga1 112.1(14) . . ?
C57 N13 Ga2 118.7(13) . . ?
Ga1 N13 Ga2 125.8(7) . . ?
N6 Yb1 N2 98.9(4) . . ?
N6 Yb1 O1 81.0(4) . . ?
N2 Yb1 O1 87.7(4) . . ?
N6 Yb1 N4 85.2(4) . . ?
N2 Yb1 N4 74.6(4) . . ?
O1 Yb1 N4 155.6(3) . . ?
N6 Yb1 I1 129.5(3) . . ?
N2 Yb1 I1 129.0(3) . . ?
O1 Yb1 I1 85.6(2) . . ?
N4 Yb1 I1 118.5(2) . . ?
N6 Yb1 N5 25.1(4) . . ?
N2 Yb1 N5 75.3(4) . . ?
O1 Yb1 N5 88.7(3) . . ?
N4 Yb1 N5 70.9(4) . . ?
I1 Yb1 N5 154.6(3) . . ?
N6 Yb1 N1 77.6(4) . . ?
N2 Yb1 N1 23.5(4) . . ?
O1 Yb1 N1 94.2(3) . . ?
N4 Yb1 N1 63.1(4) . . ?
I1 Yb1 N1 152.1(3) . . ?
N5 Yb1 N1 53.0(4) . . ?
N6 Yb1 B1 57.0(5) . . ?
N2 Yb1 B1 51.7(5) . . ?
O1 Yb1 B1 107.7(4) . . ?
N4 Yb1 B1 48.1(4) . . ?
I1 Yb1 B1 166.6(4) . . ?
N5 Yb1 B1 32.6(4) . . ?
N1 Yb1 B1 28.6(4) . . ?
N10 Yb2 N8 98.9(4) . . ?
N10 Yb2 O2 80.7(4) . . ?
N8 Yb2 O2 89.7(4) . . ?
N10 Yb2 N12 83.6(4) . . ?
N8 Yb2 N12 75.1(4) . . ?
O2 Yb2 N12 156.1(3) . . ?
N10 Yb2 I1 128.6(3) . . ?
N8 Yb2 I1 130.2(3) . . ?
O2 Yb2 I1 85.00(19) . . ?
N12 Yb2 I1 118.9(2) . . ?
N10 Yb2 N9 25.1(4) . . ?
N8 Yb2 N9 74.6(4) . . ?
O2 Yb2 N9 87.2(4) . . ?
N12 Yb2 N9 71.2(4) . . ?
I1 Yb2 N9 153.7(3) . . ?
N10 Yb2 N7 77.0(4) . . ?
N8 Yb2 N7 24.4(4) . . ?
O2 Yb2 N7 96.7(3) . . ?
N12 Yb2 N7 62.1(4) . . ?
I1 Yb2 N7 154.0(3) . . ?
N9 Yb2 N7 52.0(4) . . ?
N10 Yb2 B2 56.4(5) . . ?
N8 Yb2 B2 51.8(5) . . ?
O2 Yb2 B2 108.4(4) . . ?
N12 Yb2 B2 47.7(4) . . ?
I1 Yb2 B2 166.6(4) . . ?
N9 Yb2 B2 32.8(5) . . ?
N7 Yb2 B2 27.7(4) . . ?
C49 O1 C52 97.6(12) . . ?
C49 O1 Yb1 122.1(10) . . ?
C52 O1 Yb1 139.9(8) . . ?
C53 O2 C56 98.4(11) . . ?
C53 O2 Yb2 120.8(9) . . ?
C56 O2 Yb2 140.7(7) . . ?
Yb2 I1 Yb1 168.90(6) . . ?
C3_1 C2_1 C7_1 128.7(15) . . ?
C3_1 C2_1 C1_1 112.2(16) . . ?
C7_1 C2_1 C1_1 119.0(16) . . ?
C2_1 C3_1 C4_1 112.6(15) . . ?
C5_1 C4_1 C3_1 120.2(16) . . ?
C4_1 C5_1 C6_1 125.8(17) . . ?
C5_1 C6_1 C7_1 114.6(16) . . ?
C2_1 C7_1 C6_1 117.7(15) . . ?
C3_2 C2_2 C7_2 131.0(16) . . ?
C3_2 C2_2 C1_2 117.6(16) . . ?
C7_2 C2_2 C1_2 111.4(16) . . ?
C2_2 C3_2 C4_2 115.5(15) . . ?
C3_2 C4_2 C5_2 116.3(16) . . ?
C6_2 C5_2 C4_2 125.5(17) . . ?
C5_2 C6_2 C7_2 119.2(16) . . ?
C2_2 C7_2 C6_2 111.9(15) . . ?
C3_3 C2_3 C7_3 127.4(16) . . ?
C3_3 C2_3 C1_3 116.3(17) . . ?
C7_3 C2_3 C1_3 116.3(17) . . ?
C2_3 C3_3 C4_3 117.9(16) . . ?
C3_3 C4_3 C5_3 117.2(16) . . ?
C6_3 C5_3 C4_3 121.8(17) . . ?
C5_3 C6_3 C7_3 122.2(17) . . ?
C2_3 C7_3 C6_3 112.8(15) . . ?

loop_
_geom_bond_atom_site_label_1
_geom_bond_atom_site_label_2
_geom_bond_distance
_geom_bond_site_symmetry_2
_geom_bond_publ_flag
C1 C2 1.267(19) . ?
C1 N2 1.326(19) . ?
C1 C4 1.43(2) . ?
C1 C3 2.02(2) . ?
C2 C3 1.33(2) . ?
C3 N1 1.310(19) . ?
C3 C8 1.357(18) . ?
C4 C6 1.42(2) . ?
C4 C7 1.62(2) . ?
C4 C5 1.67(2) . ?
C9 C12 1.372(18) . ?
C9 C10 1.40(2) . ?
C9 N4 1.416(19) . ?
C9 C11 1.967(19) . ?
C10 C11 1.31(2) . ?
C11 C16 1.364(18) . ?
C11 N3 1.48(2) . ?
C12 C13 1.45(2) . ?
C12 C14 1.60(2) . ?
C12 C15 1.67(2) . ?
C17 C18 1.25(2) . ?
C17 N6 1.40(2) . ?
C17 C20 1.48(2) . ?
C18 C19 1.39(2) . ?
C19 N5 1.34(2) . ?
C19 C24 1.36(2) . ?
C20 C23 1.41(2) . ?
C20 C21 1.50(2) . ?
C20 C22 1.72(3) . ?
C25 C26 1.277(19) . ?
C25 N8 1.322(19) . ?
C25 C28 1.42(2) . ?
C25 C27 1.99(2) . ?
C26 C27 1.27(2) . ?
C27 N7 1.352(19) . ?
C27 C32 1.392(19) . ?
C28 C29 1.363(19) . ?
C28 C30 1.64(2) . ?
C28 C31 1.69(2) . ?
C33 C34 1.247(19) . ?
C33 N10 1.43(2) . ?
C33 C36 1.47(2) . ?
C33 C35 2.03(2) . ?
C34 C35 1.40(2) . ?
C35 N9 1.35(2) . ?
C35 C40 1.38(2) . ?
C36 C38 1.46(2) . ?
C36 C39 1.50(2) . ?
C36 C37 1.68(2) . ?
C41 C44 1.356(18) . ?
C41 C42 1.36(2) . ?
C41 N12 1.45(2) . ?
C41 C43 1.935(19) . ?
C42 C43 1.29(2) . ?
C43 C48 1.380(18) . ?
C43 N11 1.46(2) . ?
C44 C45 1.50(2) . ?
C44 C46 1.54(2) . ?
C44 C47 1.70(2) . ?
C49 O1 1.316(16) . ?
C49 C50 1.67(2) . ?
C50 C51 1.38(2) . ?
C51 C52 1.56(2) . ?
C52 O1 1.510(17) . ?
C53 O2 1.318(15) . ?
C53 C54 1.64(2) . ?
C54 C55 1.34(2) . ?
C55 C56 1.54(2) . ?
C56 O2 1.522(17) . ?
C57 C62 1.30(2) . ?
C57 C58 1.37(3) . ?
C57 N13 1.40(2) . ?
C58 C59 1.38(3) . ?
C58 C63 1.49(2) . ?
C59 C60 1.24(2) . ?
C60 C61 1.36(2) . ?
C61 C62 1.37(3) . ?
C62 C66 1.47(3) . ?
C63 C64 1.63(3) . ?
C63 C65 1.65(3) . ?
C66 C67 1.55(3) . ?
C66 C68 1.66(3) . ?
C69 Ga1 1.911(18) . ?
C70 Ga1 1.778(16) . ?
C71 Ga1 2.22(2) . ?
C72 Ga2 1.961(18) . ?
C73 Ga2 1.800(17) . ?
C74 Ga2 1.92(2) . ?
B1 N1 1.51(2) . ?
B1 N3 1.56(2) . ?
B1 N5 1.70(2) . ?
B1 Yb1 3.104(17) . ?
B2 N7 1.46(2) . ?
B2 N11 1.60(2) . ?
B2 N9 1.70(2) . ?
B2 Yb2 3.094(17) . ?
Ga1 N13 2.127(16) . ?
Ga2 N13 2.383(18) . ?
N1 N2 1.259(15) . ?
N1 Yb1 2.982(12) . ?
N2 Yb1 2.323(12) . ?
N3 N4 1.236(13) . ?
N4 Yb1 2.686(13) . ?
N5 N6 1.274(16) . ?
N5 Yb1 2.903(12) . ?
N6 Yb1 2.304(13) . ?
N7 N8 1.306(16) . ?
N7 Yb2 2.997(12) . ?
N8 Yb2 2.319(13) . ?
N9 N10 1.253(15) . ?
N9 Yb2 2.860(11) . ?
N10 Yb2 2.278(13) . ?
N11 N12 1.227(13) . ?
N12 Yb2 2.696(13) . ?
Yb1 O1 2.643(11) . ?
Yb1 I1 2.766(2) . ?
Yb2 O2 2.655(11) . ?
Yb2 I1 2.766(3) . ?
C1_1 C2_1 1.453(13) . ?
C2_1 C3_1 1.308(13) . ?
C2_1 C7_1 1.321(13) . ?
C3_1 C4_1 1.335(14) . ?
C4_1 C5_1 1.321(13) . ?
C5_1 C6_1 1.322(13) . ?
C6_1 C7_1 1.333(14) . ?
C1_2 C2_2 1.462(13) . ?
C2_2 C3_2 1.325(13) . ?
C2_2 C7_2 1.327(13) . ?
C3_2 C4_2 1.337(14) . ?
C4_2 C5_2 1.350(14) . ?
C5_2 C6_2 1.328(13) . ?
C6_2 C7_2 1.357(14) . ?
C1_3 C2_3 1.451(13) . ?
C2_3 C3_3 1.312(13) . ?
C2_3 C7_3 1.338(13) . ?
C3_3 C4_3 1.338(14) . ?
C4_3 C5_3 1.342(14) . ?
C5_3 C6_3 1.327(14) . ?
C6_3 C7_3 1.341(14) . ?
